data_1556855
loop_
_publ_author_name
'Lee, Eunji'
'Ju, Huiyeong'
'Park, In-Hyeok'
'Park, Sunhong'
'Ikeda, Mari'
'Habata, Yoichi'
'Lee, Shim Sung'

_publ_section_title
;
 Mechanistic insights into heavy metal ion sensing by
 NOS<sub>2</sub>-macrocyclic fluorosensors via the structure-function
 relationship: influences of fluorophores, solvents and anions.
;
_journal_issue 5
_journal_name_full 'The Analyst'
_journal_page_first 1667
_journal_page_last 1676
_journal_paper_doi 10.1039/c9an02466b
_journal_volume 145
_journal_year 2020
_chemical_formula_moiety 'C24 H30 Hg N2 O2 S3, 2(Cl O4)'
_chemical_formula_sum 'C24 H30 Cl2 Hg N2 O10 S3'
_chemical_formula_weight 874.17
_space_group_crystal_system monoclinic
_space_group_IT_number 14
_space_group_name_Hall '-P 2ybc'
_space_group_name_H-M_alt 'P 1 21/c 1'
_atom_sites_solution_hydrogens geom
_audit_creation_method SHELXL-2014/7
_cell_angle_alpha 90
_cell_angle_beta 116.33(3)
_cell_angle_gamma 90
_cell_formula_units_Z 4
_cell_length_a 12.902(3)
_cell_length_b 21.339(4)
_cell_length_c 11.771(2)
_cell_measurement_reflns_used 9895
_cell_measurement_temperature 173(2)
_cell_measurement_theta_max 26.99
_cell_measurement_theta_min 2.52
_cell_volume 2904.5(13)
_computing_cell_refinement 'Bruker XSCANS'
_computing_data_collection 'Bruker XSCANS'
_computing_data_reduction 'Bruker SHELXTL'
_computing_molecular_graphics 'Bruker SHELXTL'
_computing_publication_material 'Bruker SHELXTL'
_computing_structure_refinement 'SHELXL-2014/7 (Sheldrick, 2014)'
_computing_structure_solution 'Bruker SHELXTL'
_diffrn_ambient_temperature 173(2)
_diffrn_measured_fraction_theta_full 0.940
_diffrn_measured_fraction_theta_max 0.940
_diffrn_measurement_device_type 'Bruker P4'
_diffrn_measurement_method '\w scans'
_diffrn_radiation_type MoK\a
_diffrn_radiation_wavelength 0.71073
_diffrn_reflns_av_R_equivalents 0.0441
_diffrn_reflns_av_unetI/netI 0.0486
_diffrn_reflns_Laue_measured_fraction_full 0.940
_diffrn_reflns_Laue_measured_fraction_max 0.940
_diffrn_reflns_limit_h_max 13
_diffrn_reflns_limit_h_min -15
_diffrn_reflns_limit_k_max 23
_diffrn_reflns_limit_k_min -21
_diffrn_reflns_limit_l_max 13
_diffrn_reflns_limit_l_min 0
_diffrn_reflns_number 8894
_diffrn_reflns_point_group_measured_fraction_full 0.940
_diffrn_reflns_point_group_measured_fraction_max 0.940
_diffrn_reflns_theta_full 24.996
_diffrn_reflns_theta_max 24.996
_diffrn_reflns_theta_min 2.003
_exptl_absorpt_coefficient_mu 5.758
_exptl_absorpt_correction_type multi-scan
_exptl_absorpt_process_details SADABS
_exptl_crystal_colour yellow
_exptl_crystal_density_diffrn 1.999
_exptl_crystal_description Block
_exptl_crystal_F_000 1720
_exptl_crystal_size_max 0.15
_exptl_crystal_size_mid 0.13
_exptl_crystal_size_min 0.12
_exptl_transmission_factor_max 0.7457
_exptl_transmission_factor_min 0.3851
_refine_diff_density_max 0.976
_refine_diff_density_min -3.278
_refine_diff_density_rms 0.213
_refine_ls_extinction_method none
_refine_ls_goodness_of_fit_ref 1.045
_refine_ls_hydrogen_treatment constr
_refine_ls_matrix_type full
_refine_ls_number_parameters 379
_refine_ls_number_reflns 4796
_refine_ls_number_restraints 0
_refine_ls_restrained_S_all 1.045
_refine_ls_R_factor_all 0.0524
_refine_ls_R_factor_gt 0.0460
_refine_ls_shift/su_max 0.001
_refine_ls_shift/su_mean 0.000
_refine_ls_structure_factor_coef Fsqd
_refine_ls_weighting_details 'w=1/[\s^2^(Fo^2^)+(0.0996P)^2^+0.8976P] where P=(Fo^2^+2Fc^2^)/3'
_refine_ls_weighting_scheme calc
_refine_ls_wR_factor_gt 0.1270
_refine_ls_wR_factor_ref 0.1309
_reflns_Friedel_coverage 0.000
_reflns_number_gt 4226
_reflns_number_total 4796
_reflns_threshold_expression 'I > 2\s(I)'
_cod_data_source_file c9an02466b1.cif
_cod_data_source_block 3
_cod_depositor_comments 'Adding full bibliography for 1556851--1556856.cif.'
_cod_original_cell_volume 2904.4(12)
_cod_original_sg_symbol_H-M 'P 21/c'
_cod_database_code 1556855
_shelx_shelxl_version_number 2014/7
_shelx_space_group_comment
; 
The symmetry employed for this shelxl refinement is uniquely defined 
by the following loop, which should always be used as a source of 
symmetry information in preference to the above space-group names. 
They are only intended as comments. 
;

loop_
_space_group_symop_operation_xyz
'x, y, z'
'-x, y+1/2, -z+1/2'
'-x, -y, -z'
'x, -y-1/2, z-1/2'

loop_
_atom_site_label
_atom_site_type_symbol
_atom_site_fract_x
_atom_site_fract_y
_atom_site_fract_z
_atom_site_U_iso_or_equiv
_atom_site_adp_type
_atom_site_occupancy
_atom_site_site_symmetry_order
_atom_site_calc_flag
_atom_site_refinement_flags_posn
_atom_site_refinement_flags_adp
Hg1 Hg 0.76156(2) 0.13126(2) 0.82809(2) 0.02429(14) Uani 1 1 d . .
Cl1 Cl 0.62652(13) 0.67102(7) 0.38959(13) 0.0211(3) Uani 1 1 d . .
Cl2 Cl 0.72371(13) 0.53381(8) 0.84310(14) 0.0260(4) Uani 1 1 d . .
O1 O 0.5920(4) 0.0621(2) 0.6128(4) 0.0219(9) Uani 1 1 d . .
O2 O 0.8648(4) 0.1008(2) 0.6975(4) 0.0298(11) Uani 1 1 d . .
O3 O 0.5779(5) 0.6919(3) 0.2604(4) 0.0422(13) Uani 1 1 d . .
O4 O 0.6317(4) 0.7221(2) 0.4711(4) 0.0300(11) Uani 1 1 d . .
O5 O 0.7413(4) 0.6469(3) 0.4242(5) 0.0377(12) Uani 1 1 d . .
O6 O 0.5567(5) 0.6216(2) 0.4030(5) 0.0396(13) Uani 1 1 d . .
O7 O 0.7139(5) 0.5727(4) 0.7404(6) 0.0636(19) Uani 1 1 d . .
O8 O 0.7464(5) 0.5718(3) 0.9490(5) 0.0465(14) Uani 1 1 d . .
O9 O 0.8188(4) 0.4900(3) 0.8741(6) 0.0495(15) Uani 1 1 d . .
O10 O 0.6190(4) 0.5000(3) 0.8092(5) 0.0468(14) Uani 1 1 d . .
S1 S 0.59003(12) 0.19610(8) 0.68944(13) 0.0187(3) Uani 1 1 d . .
S2 S 0.77648(13) 0.01646(7) 0.88588(14) 0.0212(3) Uani 1 1 d . .
S3 S 1.03718(14) 0.20609(8) 1.54109(14) 0.0255(4) Uani 1 1 d . .
N1 N 0.6347(5) 0.1281(2) 0.9568(5) 0.0197(12) Uani 1 1 d . .
N2 N 0.9185(4) 0.3063(2) 1.4501(4) 0.0180(11) Uani 1 1 d . .
C1 C 0.5939(5) 0.1050(3) 0.5189(5) 0.0218(13) Uani 1 1 d . .
H1A H 0.5523 0.0873 0.4348 0.026 Uiso 1 1 calc R U
H1B H 0.6730 0.1131 0.5341 0.026 Uiso 1 1 calc R U
C2 C 0.5371(6) 0.1649(3) 0.5294(5) 0.0235(14) Uani 1 1 d . .
H2B H 0.4546 0.1576 0.4961 0.028 Uiso 1 1 calc R U
H2C H 0.5483 0.1963 0.4763 0.028 Uiso 1 1 calc R U
C3 C 0.4879(5) 0.1587(3) 0.7349(5) 0.0203(13) Uani 1 1 d . .
H3B H 0.4124 0.1780 0.6891 0.024 Uiso 1 1 calc R U
H3C H 0.4810 0.1148 0.7118 0.024 Uiso 1 1 calc R U
C4 C 0.5266(5) 0.1647(3) 0.8776(5) 0.0201(13) Uani 1 1 d . .
H4B H 0.5402 0.2086 0.9011 0.024 Uiso 1 1 calc R U
H4C H 0.4647 0.1503 0.8964 0.024 Uiso 1 1 calc R U
C5 C 0.7036(5) 0.1579(3) 1.0746(5) 0.0196(13) Uani 1 1 d . .
C6 C 0.7481(5) 0.2170(3) 1.0740(6) 0.0181(12) Uani 1 1 d . .
H6B H 0.7284 0.2369 0.9968 0.022 Uiso 1 1 calc R U
C7 C 0.8215(5) 0.2473(3) 1.1857(5) 0.0173(12) Uani 1 1 d . .
H7B H 0.8495 0.2872 1.1832 0.021 Uiso 1 1 calc R U
C8 C 0.8527(5) 0.2169(3) 1.3028(5) 0.0204(13) Uani 1 1 d . .
C9 C 0.9291(5) 0.2479(3) 1.4227(6) 0.0210(13) Uani 1 1 d . .
C10 C 0.9983(5) 0.3209(3) 1.5735(5) 0.0200(13) Uani 1 1 d . .
C11 C 1.0098(6) 0.3784(3) 1.6358(6) 0.0249(15) Uani 1 1 d . .
H11A H 0.9634 0.4123 1.5937 0.030 Uiso 1 1 calc R U
C12 C 1.0909(6) 0.3838(4) 1.7602(6) 0.0271(15) Uani 1 1 d . .
H12A H 1.0984 0.4214 1.8030 0.032 Uiso 1 1 calc R U
C13 C 1.1622(5) 0.3332(3) 1.8228(6) 0.0274(16) Uani 1 1 d . .
H13A H 1.2165 0.3378 1.9068 0.033 Uiso 1 1 calc R U
C14 C 1.1543(6) 0.2773(3) 1.7639(6) 0.0265(15) Uani 1 1 d . .
H14A H 1.2029 0.2442 1.8061 0.032 Uiso 1 1 calc R U
C15 C 1.0719(5) 0.2714(3) 1.6397(6) 0.0260(15) Uani 1 1 d . .
C16 C 0.8085(5) 0.1573(3) 1.3021(6) 0.0239(14) Uani 1 1 d . .
H16A H 0.8300 0.1365 1.3788 0.029 Uiso 1 1 calc R U
C17 C 0.7343(6) 0.1280(3) 1.1917(6) 0.0259(16) Uani 1 1 d . .
H17A H 0.7045 0.0886 1.1945 0.031 Uiso 1 1 calc R U
C18 C 0.6071(5) 0.0611(3) 0.9595(5) 0.0199(13) Uani 1 1 d . .
H18A H 0.5478 0.0491 0.8766 0.024 Uiso 1 1 calc R U
H18B H 0.5758 0.0552 1.0200 0.024 Uiso 1 1 calc R U
C19 C 0.7117(6) 0.0180(3) 0.9952(6) 0.0233(14) Uani 1 1 d . .
H19A H 0.6884 -0.0244 1.0033 0.028 Uiso 1 1 calc R U
H19B H 0.7707 0.0306 1.0779 0.028 Uiso 1 1 calc R U
C20 C 0.6685(6) -0.0244(3) 0.7471(5) 0.0224(13) Uani 1 1 d . .
H20A H 0.6921 -0.0677 0.7489 0.027 Uiso 1 1 calc R U
H20B H 0.5951 -0.0243 0.7513 0.027 Uiso 1 1 calc R U
C21 C 0.6525(6) 0.0053(3) 0.6234(6) 0.0262(14) Uani 1 1 d . .
H21A H 0.7269 0.0135 0.6245 0.031 Uiso 1 1 calc R U
H21B H 0.6084 -0.0222 0.5527 0.031 Uiso 1 1 calc R U
C22 C 0.9636(6) 0.0837(3) 0.7189(6) 0.0281(15) Uani 1 1 d . .
C23 C 1.0672(7) 0.1046(4) 0.8323(7) 0.0413(19) Uani 1 1 d . .
H23A H 1.1350 0.0864 0.8318 0.062 Uiso 1 1 calc R U
H23B H 1.0726 0.1495 0.8316 0.062 Uiso 1 1 calc R U
H23C H 1.0612 0.0916 0.9073 0.062 Uiso 1 1 calc R U
C24 C 0.9783(6) 0.0446(3) 0.6383(6) 0.0238(14) Uani 1 1 d . .
H24A H 1.0592 0.0359 0.6681 0.036 Uiso 1 1 calc R U
H24B H 0.9377 0.0061 0.6331 0.036 Uiso 1 1 calc R U
H24C H 0.9485 0.0635 0.5559 0.036 Uiso 1 1 calc R U

loop_
_atom_site_aniso_label
_atom_site_aniso_U_11
_atom_site_aniso_U_22
_atom_site_aniso_U_33
_atom_site_aniso_U_23
_atom_site_aniso_U_13
_atom_site_aniso_U_12
Hg1 0.02758(19) 0.0227(2) 0.02261(19) -0.00059(9) 0.01118(13) -0.00034(9)
Cl1 0.0257(7) 0.0207(9) 0.0167(7) -0.0002(5) 0.0093(6) 0.0031(6)
Cl2 0.0266(8) 0.0256(10) 0.0245(7) -0.0039(6) 0.0103(6) 0.0014(6)
O1 0.033(2) 0.014(3) 0.023(2) 0.0023(17) 0.0158(19) 0.0024(18)
O2 0.030(3) 0.028(3) 0.039(3) -0.006(2) 0.022(2) 0.000(2)
O3 0.065(4) 0.036(3) 0.017(2) 0.001(2) 0.011(2) 0.011(3)
O4 0.045(3) 0.021(3) 0.020(2) -0.0036(18) 0.011(2) 0.006(2)
O5 0.026(3) 0.039(3) 0.046(3) -0.003(2) 0.015(2) 0.008(2)
O6 0.053(4) 0.031(3) 0.049(3) -0.004(2) 0.036(3) -0.011(2)
O7 0.053(4) 0.102(6) 0.053(4) 0.030(4) 0.039(3) 0.012(4)
O8 0.062(4) 0.042(4) 0.033(3) -0.014(2) 0.018(3) -0.002(3)
O9 0.031(3) 0.031(4) 0.079(4) -0.005(3) 0.017(3) 0.010(2)
O10 0.028(3) 0.044(4) 0.060(3) -0.004(3) 0.011(3) -0.010(2)
S1 0.0215(7) 0.0163(9) 0.0174(7) 0.0007(6) 0.0078(6) -0.0001(6)
S2 0.0270(8) 0.0138(9) 0.0220(7) 0.0006(6) 0.0102(6) 0.0022(6)
S3 0.0300(8) 0.0214(10) 0.0207(7) 0.0002(6) 0.0071(6) 0.0046(7)
N1 0.029(3) 0.010(3) 0.019(3) -0.0039(18) 0.010(2) 0.000(2)
N2 0.019(2) 0.017(3) 0.017(2) 0.002(2) 0.007(2) 0.002(2)
C1 0.023(3) 0.023(4) 0.019(3) -0.003(2) 0.008(2) -0.005(3)
C2 0.030(3) 0.023(4) 0.016(3) 0.001(2) 0.009(3) -0.003(3)
C3 0.021(3) 0.021(4) 0.021(3) 0.001(2) 0.011(2) 0.002(3)
C4 0.017(3) 0.024(4) 0.017(3) 0.001(2) 0.006(2) 0.005(2)
C5 0.024(3) 0.020(4) 0.016(3) 0.000(2) 0.009(2) 0.002(3)
C6 0.021(3) 0.015(4) 0.021(3) 0.000(2) 0.012(2) 0.003(2)
C7 0.023(3) 0.012(3) 0.019(3) 0.000(2) 0.011(2) 0.001(2)
C8 0.027(3) 0.020(4) 0.015(3) -0.002(2) 0.010(2) 0.001(3)
C9 0.023(3) 0.022(4) 0.021(3) 0.002(2) 0.013(3) 0.004(3)
C10 0.018(3) 0.024(4) 0.014(3) 0.002(2) 0.004(2) 0.001(2)
C11 0.032(4) 0.019(4) 0.028(3) -0.001(3) 0.017(3) 0.000(3)
C12 0.029(4) 0.034(4) 0.019(3) -0.006(3) 0.011(3) -0.004(3)
C13 0.021(3) 0.039(5) 0.017(3) -0.001(3) 0.005(3) -0.007(3)
C14 0.027(3) 0.034(5) 0.020(3) 0.002(3) 0.012(3) 0.002(3)
C15 0.025(3) 0.036(4) 0.019(3) -0.008(3) 0.011(3) -0.006(3)
C16 0.026(3) 0.020(4) 0.021(3) 0.005(3) 0.006(3) 0.000(3)
C17 0.041(4) 0.015(4) 0.022(3) -0.002(2) 0.015(3) -0.004(3)
C18 0.028(3) 0.017(4) 0.015(3) 0.003(2) 0.010(2) -0.002(3)
C19 0.041(4) 0.008(4) 0.025(3) 0.003(2) 0.019(3) -0.002(3)
C20 0.031(3) 0.014(4) 0.021(3) -0.003(2) 0.011(3) -0.003(3)
C21 0.033(4) 0.022(4) 0.025(3) -0.005(3) 0.014(3) 0.001(3)
C22 0.038(4) 0.019(4) 0.032(3) 0.001(3) 0.020(3) -0.001(3)
C23 0.036(4) 0.051(6) 0.038(4) -0.003(4) 0.017(3) 0.009(4)
C24 0.030(3) 0.012(4) 0.037(3) -0.001(3) 0.022(3) 0.002(3)

loop_
_atom_type_symbol
_atom_type_description
_atom_type_scat_dispersion_real
_atom_type_scat_dispersion_imag
_atom_type_scat_source
C C 0.0033 0.0016 'International Tables Vol C Tables 4.2.6.8 and 6.1.1.4'
H H 0.0000 0.0000 'International Tables Vol C Tables 4.2.6.8 and 6.1.1.4'
N N 0.0061 0.0033 'International Tables Vol C Tables 4.2.6.8 and 6.1.1.4'
O O 0.0106 0.0060 'International Tables Vol C Tables 4.2.6.8 and 6.1.1.4'
S S 0.1246 0.1234 'International Tables Vol C Tables 4.2.6.8 and 6.1.1.4'
Cl Cl 0.1484 0.1585 'International Tables Vol C Tables 4.2.6.8 and 6.1.1.4'
Hg Hg -2.3894 9.2266 'International Tables Vol C Tables 4.2.6.8 and 6.1.1.4'

loop_
_geom_angle_atom_site_label_1
_geom_angle_atom_site_label_2
_geom_angle_atom_site_label_3
_geom_angle
_geom_angle_site_symmetry_1
_geom_angle_site_symmetry_3
N2 Hg1 S1 111.28(14) 4_565 .
N2 Hg1 O2 88.48(16) 4_565 .
S1 Hg1 O2 107.33(12) . .
N2 Hg1 S2 116.75(13) 4_565 .
S1 Hg1 S2 130.61(5) . .
O2 Hg1 S2 85.21(12) . .
N2 Hg1 N1 104.44(16) 4_565 .
S1 Hg1 N1 78.33(12) . .
O2 Hg1 N1 163.18(15) . .
S2 Hg1 N1 79.39(11) . .
O4 Cl1 O3 110.0(3) . .
O4 Cl1 O6 109.2(3) . .
O3 Cl1 O6 110.0(4) . .
O4 Cl1 O5 110.1(3) . .
O3 Cl1 O5 108.7(3) . .
O6 Cl1 O5 108.7(3) . .
O8 Cl2 O10 109.9(4) . .
O8 Cl2 O7 108.8(4) . .
O10 Cl2 O7 109.9(4) . .
O8 Cl2 O9 109.1(3) . .
O10 Cl2 O9 109.6(3) . .
O7 Cl2 O9 109.6(4) . .
C21 O1 C1 114.5(5) . .
C22 O2 Hg1 136.5(4) . .
C3 S1 C2 99.0(3) . .
C3 S1 Hg1 96.5(2) . .
C2 S1 Hg1 106.8(2) . .
C19 S2 C20 103.5(3) . .
C19 S2 Hg1 99.7(2) . .
C20 S2 Hg1 106.6(2) . .
C9 S3 C15 90.1(3) . .
C5 N1 C18 117.6(5) . .
C5 N1 C4 112.2(5) . .
C18 N1 C4 110.5(5) . .
C5 N1 Hg1 105.4(4) . .
C18 N1 Hg1 104.5(3) . .
C4 N1 Hg1 105.5(3) . .
C9 N2 C10 111.1(5) . .
C9 N2 Hg1 123.6(4) . 4_566
C10 N2 Hg1 123.8(4) . 4_566
O1 C1 C2 107.5(5) . .
C1 C2 S1 115.0(4) . .
C4 C3 S1 111.2(4) . .
N1 C4 C3 113.4(5) . .
C6 C5 C17 118.7(6) . .
C6 C5 N1 118.9(5) . .
C17 C5 N1 122.4(6) . .
C5 C6 C7 121.8(6) . .
C6 C7 C8 119.2(6) . .
C16 C8 C7 118.4(5) . .
C16 C8 C9 120.9(5) . .
C7 C8 C9 120.7(6) . .
N2 C9 C8 124.4(6) . .
N2 C9 S3 115.5(5) . .
C8 C9 S3 120.1(5) . .
N2 C10 C11 126.8(6) . .
N2 C10 C15 114.5(6) . .
C11 C10 C15 118.7(6) . .
C12 C11 C10 118.9(6) . .
C11 C12 C13 120.6(7) . .
C14 C13 C12 121.7(6) . .
C13 C14 C15 118.0(6) . .
C14 C15 C10 122.1(6) . .
C14 C15 S3 129.0(6) . .
C10 C15 S3 108.8(4) . .
C17 C16 C8 122.2(6) . .
C16 C17 C5 119.7(7) . .
N1 C18 C19 113.3(5) . .
C18 C19 S2 116.2(4) . .
C21 C20 S2 112.5(5) . .
O1 C21 C20 106.1(5) . .
O2 C22 C24 119.7(6) . .
O2 C22 C23 122.1(6) . .
C24 C22 C23 118.2(6) . .

loop_
_geom_bond_atom_site_label_1
_geom_bond_atom_site_label_2
_geom_bond_distance
_geom_bond_site_symmetry_2
Hg1 N2 2.315(5) 4_565
Hg1 S1 2.5042(17) .
Hg1 O2 2.525(4) .
Hg1 S2 2.5267(17) .
Hg1 N1 2.679(6) .
Cl1 O4 1.434(5) .
Cl1 O3 1.435(5) .
Cl1 O6 1.441(5) .
Cl1 O5 1.445(5) .
Cl2 O8 1.405(5) .
Cl2 O10 1.423(5) .
Cl2 O7 1.424(6) .
Cl2 O9 1.454(5) .
O1 C21 1.418(8) .
O1 C1 1.444(7) .
O2 C22 1.239(8) .
S1 C3 1.812(6) .
S1 C2 1.822(6) .
S2 C19 1.819(6) .
S2 C20 1.831(6) .
S3 C9 1.720(6) .
S3 C15 1.740(7) .
N1 C5 1.422(8) .
N1 C18 1.477(8) .
N1 C4 1.508(8) .
N2 C9 1.309(8) .
N2 C10 1.394(7) .
N2 Hg1 2.315(5) 4_566
C1 C2 1.505(10) .
C3 C4 1.531(8) .
C5 C6 1.387(9) .
C5 C17 1.408(9) .
C6 C7 1.394(8) .
C7 C8 1.411(8) .
C8 C16 1.393(9) .
C8 C9 1.472(8) .
C10 C11 1.403(9) .
C10 C15 1.403(9) .
C11 C12 1.376(10) .
C12 C13 1.398(10) .
C13 C14 1.359(10) .
C14 C15 1.380(9) .
C16 C17 1.375(9) .
C18 C19 1.530(9) .
C20 C21 1.516(8) .
C22 C24 1.340(9) .
C22 C23 1.479(10) .
